data_7103445
loop_
_publ_author_name
'Liu, Zhen-Jiang'
'Liu, Jin-Tao'

_publ_section_title
;
 Asymmetric synthesis of either diastereomer of trifluoromethylated
 allylic amines by the selective reduction of trifluoromethyl
 alpha,beta-unsaturated N-tert-butanesulfinyl ketoimines.
;
_journal_issue 41
_journal_name_full 'Chemical communications (Cambridge, England)'
_journal_page_first 5233
_journal_page_last 5235
_journal_paper_doi 10.1039/b810459j
_journal_year 2008
_chemical_absolute_configuration ad
_chemical_formula_sum 'C15 H18 F3 N O S'
_chemical_formula_weight 317.36
_chemical_name_systematic
;
?
;
_space_group_IT_number 19
_symmetry_cell_setting orthorhombic
_symmetry_space_group_name_Hall 'P 2ac 2ab'
_symmetry_space_group_name_H-M 'P 21 21 21'
_atom_sites_solution_hydrogens geom
_atom_sites_solution_primary direct
_atom_sites_solution_secondary difmap
_audit_creation_method SHELXL-97
_cell_angle_alpha 90.00
_cell_angle_beta 90.00
_cell_angle_gamma 90.00
_cell_formula_units_Z 4
_cell_length_a 6.0128(9)
_cell_length_b 8.4458(13)
_cell_length_c 32.013(5)
_cell_measurement_reflns_used 1724
_cell_measurement_temperature 293(2)
_cell_measurement_theta_max 39.341
_cell_measurement_theta_min 4.988
_cell_volume 1625.7(4)
_computing_cell_refinement 'Bruker SMART'
_computing_data_collection 'Bruker SMART'
_computing_data_reduction 'Bruker SHELXTL'
_computing_molecular_graphics 'Bruker SHELXTL'
_computing_publication_material 'Bruker SHELXTL'
_computing_structure_refinement 'SHELXL-97 (Sheldrick, 1997)'
_computing_structure_solution 'SHELXS-97 (Sheldrick, 1990)'
_diffrn_ambient_temperature 293(2)
_diffrn_measured_fraction_theta_full 0.999
_diffrn_measured_fraction_theta_max 0.999
_diffrn_measurement_device_type 'CCD area detector'
_diffrn_measurement_method 'phi and omega scans'
_diffrn_radiation_monochromator graphite
_diffrn_radiation_source 'fine-focus sealed tube'
_diffrn_radiation_type MoK\a
_diffrn_radiation_wavelength 0.71073
_diffrn_reflns_av_R_equivalents 0.1349
_diffrn_reflns_av_sigmaI/netI 0.1297
_diffrn_reflns_limit_h_max 7
_diffrn_reflns_limit_h_min -7
_diffrn_reflns_limit_k_max 9
_diffrn_reflns_limit_k_min -10
_diffrn_reflns_limit_l_max 39
_diffrn_reflns_limit_l_min -32
_diffrn_reflns_number 8907
_diffrn_reflns_theta_full 26.00
_diffrn_reflns_theta_max 26.00
_diffrn_reflns_theta_min 2.49
_exptl_absorpt_coefficient_mu 0.227
_exptl_absorpt_correction_T_max 1.0000
_exptl_absorpt_correction_T_min 0.7523
_exptl_absorpt_correction_type empirical
_exptl_absorpt_process_details sadabs
_exptl_crystal_colour colourless
_exptl_crystal_density_diffrn 1.297
_exptl_crystal_density_method 'not measured'
_exptl_crystal_description prismatic
_exptl_crystal_F_000 664
_exptl_crystal_size_max 0.477
_exptl_crystal_size_mid 0.341
_exptl_crystal_size_min 0.156
_refine_diff_density_max 0.246
_refine_diff_density_min -0.243
_refine_diff_density_rms 0.050
_refine_ls_abs_structure_details 'Flack H D (1983), Acta Cryst. A39, 876-881'
_refine_ls_abs_structure_Flack -0.16(13)
_refine_ls_extinction_method none
_refine_ls_goodness_of_fit_ref 0.891
_refine_ls_hydrogen_treatment constr
_refine_ls_matrix_type full
_refine_ls_number_parameters 194
_refine_ls_number_reflns 3183
_refine_ls_number_restraints 0
_refine_ls_restrained_S_all 0.891
_refine_ls_R_factor_all 0.0880
_refine_ls_R_factor_gt 0.0545
_refine_ls_shift/su_max 0.019
_refine_ls_shift/su_mean 0.001
_refine_ls_structure_factor_coef Fsqd
_refine_ls_weighting_details 'calc w=1/[\s^2^(Fo^2^)+(0.0427P)^2^+0.0000P] where P=(Fo^2^+2Fc^2^)/3'
_refine_ls_weighting_scheme calc
_refine_ls_wR_factor_gt 0.1175
_refine_ls_wR_factor_ref 0.1281
_reflns_number_gt 1941
_reflns_number_total 3183
_reflns_threshold_expression >2sigma(I)
_cod_data_source_file b810459j.txt
_cod_data_source_block cd27655
_cod_depositor_comments
;
The following automatic conversions were performed:
'_symmetry_cell_setting' value 'Orthorhombic' changed to 'orthorhombic'
according to '/home/saulius/struct/CIF-dictionaries/cif_core.dic'
dictionary named 'cif_core.dic' version 2.4.1 from 2010-06-29.

Automatic conversion script
Id: cif_fix_enum 1527 2010-12-29 10:47:43Z saulius 
;
_cod_original_sg_symbol_H-M P2(1)2(1)2(1)
_cod_database_code 7103445

loop_
_symmetry_equiv_pos_as_xyz
'x, y, z'
'-x+1/2, -y, z+1/2'
'-x, y+1/2, -z+1/2'
'x+1/2, -y+1/2, -z'

loop_
_atom_site_label
_atom_site_type_symbol
_atom_site_fract_x
_atom_site_fract_y
_atom_site_fract_z
_atom_site_U_iso_or_equiv
_atom_site_adp_type
_atom_site_occupancy
_atom_site_symmetry_multiplicity
_atom_site_calc_flag
_atom_site_refinement_flags
_atom_site_disorder_assembly
_atom_site_disorder_group
S1 S 1.34113(16) 0.69668(13) 0.86598(3) 0.0639(3) Uani 1 1 d . . .
O1 O 1.1839(5) 0.7951(3) 0.89004(8) 0.0947(9) Uani 1 1 d . . .
N1 N 1.2224(5) 0.5386(3) 0.84400(8) 0.0556(7) Uani 1 1 d . . .
F1 F 1.0042(5) 0.1865(3) 0.85591(8) 0.1048(9) Uani 1 1 d . . .
F2 F 0.7916(5) 0.3251(3) 0.81667(8) 0.1033(9) Uani 1 1 d . . .
F3 F 1.1330(5) 0.2932(3) 0.80078(8) 0.1086(9) Uani 1 1 d . . .
C1 C 1.0543(6) 0.4648(4) 0.85816(10) 0.0499(8) Uani 1 1 d . . .
C2 C 0.9204(6) 0.4964(4) 0.89477(10) 0.0515(9) Uani 1 1 d . . .
H2 H 0.9651 0.5805 0.9115 0.062 Uiso 1 1 calc R . .
C3 C 0.7412(5) 0.4182(4) 0.90691(10) 0.0501(9) Uani 1 1 d . . .
H3 H 0.6931 0.3365 0.8897 0.060 Uiso 1 1 calc R . .
C4 C 0.6110(5) 0.4471(4) 0.94471(10) 0.0448(8) Uani 1 1 d . . .
C5 C 0.6863(6) 0.5476(4) 0.97674(10) 0.0548(9) Uani 1 1 d . . .
H5 H 0.8217 0.5997 0.9740 0.066 Uiso 1 1 calc R . .
C6 C 0.5609(6) 0.5690(4) 1.01209(11) 0.0565(9) Uani 1 1 d . . .
H6 H 0.6153 0.6338 1.0332 0.068 Uiso 1 1 calc R . .
C7 C 0.3573(6) 0.4977(4) 1.01721(10) 0.0519(9) Uani 1 1 d . . .
C8 C 0.2807(6) 0.3993(4) 0.98553(11) 0.0558(9) Uani 1 1 d . . .
H8 H 0.1433 0.3497 0.9881 0.067 Uiso 1 1 calc R . .
C9 C 0.4075(5) 0.3751(4) 0.95032(10) 0.0523(9) Uani 1 1 d . . .
H9 H 0.3541 0.3079 0.9296 0.063 Uiso 1 1 calc R . .
C10 C 0.9950(8) 0.3161(5) 0.83244(13) 0.0747(11) Uani 1 1 d . . .
C11 C 0.2184(7) 0.5262(5) 1.05594(12) 0.0731(11) Uani 1 1 d . . .
H11A H 0.3133 0.5591 1.0785 0.110 Uiso 1 1 calc R . .
H11B H 0.1431 0.4303 1.0636 0.110 Uiso 1 1 calc R . .
H11C H 0.1108 0.6075 1.0504 0.110 Uiso 1 1 calc R . .
C12 C 1.3915(5) 0.8037(5) 0.81640(10) 0.0569(9) Uani 1 1 d . . .
C13 C 1.1724(7) 0.8418(5) 0.79663(13) 0.0842(13) Uani 1 1 d . . .
H13A H 1.1947 0.9149 0.7741 0.116 Uiso 1 1 calc R . .
H13B H 1.0757 0.8885 0.8171 0.116 Uiso 1 1 calc R . .
H13C H 1.1062 0.7464 0.7861 0.116 Uiso 1 1 calc R . .
C14 C 1.5422(7) 0.7047(6) 0.78951(12) 0.0920(14) Uani 1 1 d . . .
H14A H 1.4575 0.6219 0.7765 0.128 Uiso 1 1 calc R . .
H14B H 1.6570 0.6589 0.8065 0.128 Uiso 1 1 calc R . .
H14C H 1.6084 0.7701 0.7684 0.128 Uiso 1 1 calc R . .
C15 C 1.5093(7) 0.9538(5) 0.83063(13) 0.0831(13) Uani 1 1 d . . .
H15A H 1.5512 1.0153 0.8067 0.115 Uiso 1 1 calc R . .
H15B H 1.6400 0.9260 0.8462 0.115 Uiso 1 1 calc R . .
H15C H 1.4111 1.0147 0.8480 0.115 Uiso 1 1 calc R . .

loop_
_atom_site_aniso_label
_atom_site_aniso_U_11
_atom_site_aniso_U_22
_atom_site_aniso_U_33
_atom_site_aniso_U_23
_atom_site_aniso_U_13
_atom_site_aniso_U_12
S1 0.0762(6) 0.0730(6) 0.0424(5) 0.0057(5) 0.0032(5) -0.0097(6)
O1 0.134(2) 0.0824(17) 0.0682(16) -0.0253(16) 0.0462(18) -0.023(2)
N1 0.0650(18) 0.0574(17) 0.0443(16) 0.0048(14) 0.0120(14) 0.0050(16)
F1 0.167(2) 0.0479(12) 0.0996(18) -0.0043(14) 0.0455(18) 0.0019(16)
F2 0.117(2) 0.116(2) 0.0767(16) -0.0331(16) -0.0006(15) -0.0209(19)
F3 0.155(2) 0.0878(16) 0.0836(15) -0.0310(15) 0.0585(16) -0.0192(18)
C1 0.065(2) 0.0460(19) 0.0391(18) 0.0030(16) 0.0094(17) 0.0054(17)
C2 0.065(2) 0.0493(19) 0.0407(18) -0.0035(16) 0.0027(17) 0.0053(18)
C3 0.063(2) 0.0478(19) 0.0397(19) -0.0003(15) 0.0041(16) 0.0018(19)
C4 0.050(2) 0.0473(18) 0.0367(17) 0.0080(15) 0.0004(15) 0.0078(16)
C5 0.060(2) 0.057(2) 0.048(2) 0.0009(17) 0.0124(18) -0.0051(19)
C6 0.061(2) 0.061(2) 0.047(2) -0.0080(18) 0.0041(18) 0.0003(19)
C7 0.060(2) 0.053(2) 0.0424(19) 0.0063(16) 0.0092(18) 0.0078(19)
C8 0.057(2) 0.055(2) 0.056(2) 0.0099(18) 0.0037(18) -0.0009(18)
C9 0.053(2) 0.065(2) 0.0384(18) 0.0014(16) -0.0038(16) -0.0010(18)
C10 0.100(3) 0.062(3) 0.062(2) -0.006(2) 0.034(3) -0.001(3)
C11 0.089(3) 0.075(2) 0.055(2) 0.005(2) 0.022(2) 0.000(2)
C12 0.060(2) 0.069(2) 0.0422(18) 0.0043(19) 0.0102(16) -0.012(2)
C13 0.092(3) 0.085(3) 0.076(3) 0.011(2) -0.021(3) -0.011(3)
C14 0.094(3) 0.104(3) 0.078(3) -0.006(3) 0.042(2) -0.005(3)
C15 0.101(3) 0.081(3) 0.067(3) 0.005(2) -0.007(3) -0.032(3)

loop_
_atom_type_symbol
_atom_type_description
_atom_type_scat_dispersion_real
_atom_type_scat_dispersion_imag
_atom_type_scat_source
C C 0.0033 0.0016 'International Tables Vol C Tables 4.2.6.8 and 6.1.1.4'
H H 0.0000 0.0000 'International Tables Vol C Tables 4.2.6.8 and 6.1.1.4'
N N 0.0061 0.0033 'International Tables Vol C Tables 4.2.6.8 and 6.1.1.4'
F F 0.0171 0.0103 'International Tables Vol C Tables 4.2.6.8 and 6.1.1.4'
O O 0.0106 0.0060 'International Tables Vol C Tables 4.2.6.8 and 6.1.1.4'
S S 0.1246 0.1234 'International Tables Vol C Tables 4.2.6.8 and 6.1.1.4'

loop_
_geom_angle_atom_site_label_1
_geom_angle_atom_site_label_2
_geom_angle_atom_site_label_3
_geom_angle
_geom_angle_site_symmetry_1
_geom_angle_site_symmetry_3
_geom_angle_publ_flag
O1 S1 N1 113.36(15) . . ?
O1 S1 C12 106.09(17) . . ?
N1 S1 C12 95.68(15) . . ?
C1 N1 S1 125.6(2) . . ?
N1 C1 C2 129.9(3) . . ?
N1 C1 C10 113.1(3) . . ?
C2 C1 C10 117.0(3) . . ?
C3 C2 C1 126.8(3) . . ?
C3 C2 H2 116.6 . . ?
C1 C2 H2 116.6 . . ?
C2 C3 C4 126.6(3) . . ?
C2 C3 H3 116.7 . . ?
C4 C3 H3 116.7 . . ?
C9 C4 C5 117.2(3) . . ?
C9 C4 C3 120.6(3) . . ?
C5 C4 C3 122.2(3) . . ?
C6 C5 C4 120.3(3) . . ?
C6 C5 H5 119.8 . . ?
C4 C5 H5 119.8 . . ?
C5 C6 C7 122.0(3) . . ?
C5 C6 H6 119.0 . . ?
C7 C6 H6 119.0 . . ?
C6 C7 C8 118.1(3) . . ?
C6 C7 C11 121.3(3) . . ?
C8 C7 C11 120.7(3) . . ?
C9 C8 C7 120.2(3) . . ?
C9 C8 H8 119.9 . . ?
C7 C8 H8 119.9 . . ?
C8 C9 C4 122.2(3) . . ?
C8 C9 H9 118.9 . . ?
C4 C9 H9 118.9 . . ?
F3 C10 F2 107.2(4) . . ?
F3 C10 F1 106.7(4) . . ?
F2 C10 F1 107.5(4) . . ?
F3 C10 C1 112.5(4) . . ?
F2 C10 C1 111.7(4) . . ?
F1 C10 C1 111.0(3) . . ?
C7 C11 H11A 109.5 . . ?
C7 C11 H11B 109.5 . . ?
H11A C11 H11B 109.5 . . ?
C7 C11 H11C 109.5 . . ?
H11A C11 H11C 109.5 . . ?
H11B C11 H11C 109.5 . . ?
C13 C12 C14 114.1(3) . . ?
C13 C12 C15 111.0(3) . . ?
C14 C12 C15 110.7(3) . . ?
C13 C12 S1 108.9(2) . . ?
C14 C12 S1 108.5(3) . . ?
C15 C12 S1 103.1(2) . . ?
C12 C13 H13A 109.5 . . ?
C12 C13 H13B 109.5 . . ?
H13A C13 H13B 109.5 . . ?
C12 C13 H13C 109.5 . . ?
H13A C13 H13C 109.5 . . ?
H13B C13 H13C 109.5 . . ?
C12 C14 H14A 109.5 . . ?
C12 C14 H14B 109.5 . . ?
H14A C14 H14B 109.5 . . ?
C12 C14 H14C 109.5 . . ?
H14A C14 H14C 109.5 . . ?
H14B C14 H14C 109.5 . . ?
C12 C15 H15A 109.5 . . ?
C12 C15 H15B 109.5 . . ?
H15A C15 H15B 109.5 . . ?
C12 C15 H15C 109.5 . . ?
H15A C15 H15C 109.5 . . ?
H15B C15 H15C 109.5 . . ?

loop_
_geom_bond_atom_site_label_1
_geom_bond_atom_site_label_2
_geom_bond_distance
_geom_bond_site_symmetry_2
_geom_bond_publ_flag
S1 O1 1.476(3) . ?
S1 N1 1.670(3) . ?
S1 C12 1.852(3) . ?
N1 C1 1.271(4) . ?
F1 C10 1.328(5) . ?
F2 C10 1.326(5) . ?
F3 C10 1.324(4) . ?
C1 C2 1.446(4) . ?
C1 C10 1.544(5) . ?
C2 C3 1.323(4) . ?
C2 H2 0.9300 . ?
C3 C4 1.462(4) . ?
C3 H3 0.9300 . ?
C4 C9 1.379(4) . ?
C4 C5 1.406(5) . ?
C5 C6 1.372(5) . ?
C5 H5 0.9300 . ?
C6 C7 1.374(5) . ?
C6 H6 0.9300 . ?
C7 C8 1.389(5) . ?
C7 C11 1.514(5) . ?
C8 C9 1.376(5) . ?
C8 H8 0.9300 . ?
C9 H9 0.9300 . ?
C11 H11A 0.9600 . ?
C11 H11B 0.9600 . ?
C11 H11C 0.9600 . ?
C12 C13 1.497(5) . ?
C12 C14 1.504(5) . ?
C12 C15 1.522(5) . ?
C13 H13A 0.9600 . ?
C13 H13B 0.9600 . ?
C13 H13C 0.9600 . ?
C14 H14A 0.9600 . ?
C14 H14B 0.9600 . ?
C14 H14C 0.9600 . ?
C15 H15A 0.9600 . ?
C15 H15B 0.9600 . ?
C15 H15C 0.9600 . ?

loop_
_geom_torsion_atom_site_label_1
_geom_torsion_atom_site_label_2
_geom_torsion_atom_site_label_3
_geom_torsion_atom_site_label_4
_geom_torsion
_geom_torsion_site_symmetry_1
_geom_torsion_site_symmetry_2
_geom_torsion_site_symmetry_3
_geom_torsion_site_symmetry_4
_geom_torsion_publ_flag
O1 S1 N1 C1 -29.5(3) . . . . ?
C12 S1 N1 C1 -139.8(3) . . . . ?
S1 N1 C1 C2 1.7(5) . . . . ?
S1 N1 C1 C10 -175.7(3) . . . . ?
N1 C1 C2 C3 177.1(3) . . . . ?
C10 C1 C2 C3 -5.6(5) . . . . ?
C1 C2 C3 C4 177.7(3) . . . . ?
C2 C3 C4 C9 169.2(3) . . . . ?
C2 C3 C4 C5 -11.2(5) . . . . ?
C9 C4 C5 C6 1.0(5) . . . . ?
C3 C4 C5 C6 -178.7(3) . . . . ?
C4 C5 C6 C7 -1.6(5) . . . . ?
C5 C6 C7 C8 1.0(5) . . . . ?
C5 C6 C7 C11 -178.3(3) . . . . ?
C6 C7 C8 C9 0.2(5) . . . . ?
C11 C7 C8 C9 179.5(3) . . . . ?
C7 C8 C9 C4 -0.7(5) . . . . ?
C5 C4 C9 C8 0.2(5) . . . . ?
C3 C4 C9 C8 179.8(3) . . . . ?
N1 C1 C10 F3 0.8(5) . . . . ?
C2 C1 C10 F3 -177.0(3) . . . . ?
N1 C1 C10 F2 -119.8(3) . . . . ?
C2 C1 C10 F2 62.4(4) . . . . ?
N1 C1 C10 F1 120.2(4) . . . . ?
C2 C1 C10 F1 -57.6(5) . . . . ?
O1 S1 C12 C13 -52.5(3) . . . . ?
N1 S1 C12 C13 63.9(3) . . . . ?
O1 S1 C12 C14 -177.2(3) . . . . ?
N1 S1 C12 C14 -60.8(3) . . . . ?
O1 S1 C12 C15 65.4(3) . . . . ?
N1 S1 C12 C15 -178.3(3) . . . . ?
